data_2012322
loop_
_publ_author_name
'Wilson, Claire'
'Clark, J. Stephen'
'Bate, Andrea L.'
'Blake, Alexander J.'
'Grinter, Trevor'
'Teat, Simon J.'

_publ_section_title
;
 Diels--Alder adducts of medium-ring carbocyclic dienes prepared by
 rearrangement of catalytically generated cyclic oxonium ylides
;
_journal_issue 11
_journal_name_full 'Acta Crystallographica Section C'
_journal_page_first 1326
_journal_page_last 1329
_journal_paper_doi 10.1107/S0108270101013440
_journal_volume 57
_journal_year 2001
_chemical_formula_moiety 'C14 H16 O5'
_chemical_formula_sum 'C14 H16 O5'
_chemical_formula_weight 264.27
_chemical_name_systematic
;
(3aS*,9R*,10aS*,10bR*)-9-methoxy-1,3a,4,6,7,8,9,10,10a,10b-decahydro-2-oxa-
3H-cyclohepta[e]inden-1,3,8-trione
;
_space_group_IT_number 14
_symmetry_cell_setting monoclinic
_symmetry_space_group_name_Hall '-P 2ybc'
_symmetry_space_group_name_H-M 'P 1 21/c 1'
_audit_creation_method SHELXL97
_cell_angle_alpha 90
_cell_angle_beta 96.280(2)
_cell_angle_gamma 90
_cell_formula_units_Z 4
_cell_length_a 14.1076(19)
_cell_length_b 11.3501(15)
_cell_length_c 7.7762(10)
_cell_measurement_reflns_used 5832
_cell_measurement_temperature 150(2)
_cell_measurement_theta_max 28.6
_cell_measurement_theta_min 2.3
_cell_volume 1237.7(3)
_computing_cell_refinement 'SAINT (Bruker, 2000)'
_computing_data_collection 'SMART (Bruker, 1999)'
_computing_data_reduction 'SAINT and SHELXTL (Bruker, 1997)'
_computing_molecular_graphics SHELXTL
_computing_publication_material SHELXTL
_computing_structure_refinement 'SHELXL97 (Sheldrick, 1997)'
_computing_structure_solution 'SHELXS97 (Sheldrick, 1997)'
_diffrn_ambient_temperature 150(2)
_diffrn_measured_fraction_theta_full .985
_diffrn_measured_fraction_theta_max .912
_diffrn_measurement_device_type 'Bruker SMART1000 CCD area-detector'
_diffrn_measurement_method \w
_diffrn_radiation_monochromator graphite
_diffrn_radiation_source 'fine-focus sealed tube'
_diffrn_radiation_type MoK\a
_diffrn_radiation_wavelength .71073
_diffrn_reflns_av_R_equivalents .033
_diffrn_reflns_av_sigmaI/netI .015
_diffrn_reflns_limit_h_max 18
_diffrn_reflns_limit_h_min -18
_diffrn_reflns_limit_k_max 14
_diffrn_reflns_limit_k_min -14
_diffrn_reflns_limit_l_max 10
_diffrn_reflns_limit_l_min -10
_diffrn_reflns_number 10858
_diffrn_reflns_theta_full 27.50
_diffrn_reflns_theta_max 28.6
_diffrn_reflns_theta_min 2.3
_diffrn_standards_decay_% none
_exptl_absorpt_coefficient_mu .108
_exptl_absorpt_correction_type none
_exptl_crystal_colour colourless
_exptl_crystal_density_diffrn 1.418
_exptl_crystal_density_method 'not measured'
_exptl_crystal_description block
_exptl_crystal_F_000 560
_exptl_crystal_size_max .42
_exptl_crystal_size_mid .40
_exptl_crystal_size_min .31
_refine_diff_density_max .30
_refine_diff_density_min -.16
_refine_ls_extinction_method none
_refine_ls_goodness_of_fit_ref 1.073
_refine_ls_hydrogen_treatment constr
_refine_ls_matrix_type full
_refine_ls_number_parameters 173
_refine_ls_number_reflns 2896
_refine_ls_number_restraints 0
_refine_ls_restrained_S_all 1.073
_refine_ls_R_factor_all .043
_refine_ls_R_factor_gt .035
_refine_ls_shift/su_max .001
_refine_ls_shift/su_mean .000
_refine_ls_structure_factor_coef Fsqd
_refine_ls_weighting_details 'calc w = 1/[\s^2^(Fo^2^)+(0.0563P)^2^+0.2015P] where P=(Fo^2^+2Fc^2^)/3'
_refine_ls_weighting_scheme calc
_refine_ls_wR_factor_ref .100
_reflns_number_gt 2437
_reflns_number_total 3047
_reflns_threshold_expression I>2\s(I)
_cod_data_source_file gg1070.cif
_cod_data_source_block III
_cod_depositor_comments
;
The following automatic conversions were performed:
'_symmetry_cell_setting' value 'Monoclinic' changed to 'monoclinic'
according to '/home/saulius/struct/CIF-dictionaries/cif_core.dic'
dictionary named 'cif_core.dic' version 2.4.1 from 2010-06-29.

Automatic conversion script
Id: cif_fix_enum 1527 2010-12-29 10:47:43Z saulius 

The following automatic conversions were performed:

'_symmetry_cell_setting' value 'Monoclinic' changed to 'monoclinic'
according to /home/saulius/struct/CIF-dictionaries/cif_core.dic
dictionary named 'cif_core.dic' version 2.4.1 from 2010-06-29.

Automatic conversion script
Id: cif_fix_values 1715 2011-07-08 13:25:40Z adriana 
;
_cod_original_sg_symbol_H-M 'P 21/c'
_cod_database_code 2012322
_cod_database_fobs_code 2012322

loop_
_symmetry_equiv_pos_as_xyz
'x, y, z'
'-x, y+1/2, -z+1/2'
'-x, -y, -z'
'x, -y-1/2, z-1/2'

loop_
_atom_site_label
_atom_site_fract_x
_atom_site_fract_y
_atom_site_fract_z
_atom_site_U_iso_or_equiv
_atom_site_adp_type
_atom_site_calc_flag
_atom_site_refinement_flags
_atom_site_occupancy
_atom_site_disorder_assembly
_atom_site_disorder_group
_atom_site_type_symbol
O1 .77569(7) .23368(8) -.02449(12) .0432(3) Uani d . 1 . . O
C1 .72962(9) .29970(10) -.12021(14) .0275(2) Uani d . 1 . . C
O2 .63996(6) .26549(7) -.19201(11) .0327(2) Uani d . 1 . . O
C3A .66626(8) .45603(10) -.30640(14) .0252(2) Uani d . 1 . . C
H3A .6851 .4626 -.4263 .030 Uiso calc R 1 . . H
O3 .51962(6) .34080(9) -.36971(13) .0414(2) Uani d . 1 . . O
C3 .59817(8) .35389(10) -.29958(15) .0284(3) Uani d . 1 . . C
C4 .61806(9) .57142(10) -.25996(15) .0316(3) Uani d . 1 . . C
H4A .6543 .6393 -.2989 .038 Uiso calc R 1 . . H
H4B .5526 .5748 -.3203 .038 Uiso calc R 1 . . H
C5A .68903(8) .54864(9) .04225(14) .0235(2) Uani d . 1 . . C
C5 .61415(8) .57905(10) -.06857(16) .0289(3) Uani d . 1 . . C
H5 .5575 .6059 -.0255 .035 Uiso calc R 1 . . H
C6 .68550(8) .55716(11) .23423(15) .0295(3) Uani d . 1 . . C
H6A .6959 .4777 .2855 .035 Uiso calc R 1 . . H
H6B .6210 .5834 .2562 .035 Uiso calc R 1 . . H
C7 .76006(9) .64285(11) .32640(15) .0304(3) Uani d . 1 . . C
H7A .7699 .7105 .2499 .036 Uiso calc R 1 . . H
H7B .7370 .6734 .4336 .036 Uiso calc R 1 . . H
O8 .87525(7) .53754(9) .51270(11) .0410(2) Uani d . 1 . . O
C8 .85214(8) .57778(10) .36936(14) .0272(2) Uani d . 1 . . C
C9 .91203(8) .55270(10) .22123(14) .0243(2) Uani d . 1 . . C
H9 .9746 .5191 .2709 .029 Uiso calc R 1 . . H
C10b .75405(7) .42122(9) -.18265(13) .0218(2) Uani d . 1 . . C
H10B .8099 .4141 -.2509 .026 Uiso calc R 1 . . H
C10 .86242(8) .46309(9) .09406(14) .0233(2) Uani d . 1 . . C
H10C .8376 .3983 .1617 .028 Uiso calc R 1 . . H
H10D .9109 .4288 .0258 .028 Uiso calc R 1 . . H
C10a .77980(7) .51041(9) -.03285(13) .0202(2) Uani d . 1 . . C
H10A .8048 .5823 -.0872 .024 Uiso calc R 1 . . H
O11 .92977(6) .65651(7) .12697(10) .02546(19) Uani d . 1 . . O
C12 .98894(8) .73858(11) .22894(15) .0289(3) Uani d . 1 . . C
H12A .9524 .7746 .3154 .043 Uiso calc R 1 . . H
H12B 1.0105 .8001 .1538 .043 Uiso calc R 1 . . H
H12C 1.0444 .6973 .2874 .043 Uiso calc R 1 . . H

loop_
_atom_site_aniso_label
_atom_site_aniso_U_11
_atom_site_aniso_U_22
_atom_site_aniso_U_33
_atom_site_aniso_U_12
_atom_site_aniso_U_13
_atom_site_aniso_U_23
O1 .0579(6) .0245(4) .0426(5) -.0030(4) -.0142(5) .0061(4)
C1 .0338(6) .0243(5) .0240(5) -.0022(4) .0012(4) -.0015(4)
O2 .0340(5) .0278(4) .0360(5) -.0084(3) .0021(4) .0012(3)
C3A .0275(5) .0285(6) .0190(5) -.0037(4) -.0004(4) .0015(4)
O3 .0274(5) .0442(5) .0509(6) -.0045(4) -.0039(4) -.0094(4)
C3 .0278(6) .0304(6) .0271(6) -.0021(4) .0033(4) -.0051(4)
C4 .0350(6) .0272(6) .0299(6) .0023(5) -.0092(5) .0039(5)
C5A .0248(5) .0218(5) .0239(5) .0013(4) .0035(4) -.0010(4)
C5 .0258(5) .0264(6) .0337(6) .0050(4) .0006(5) -.0018(5)
C6 .0264(5) .0376(7) .0255(5) .0009(5) .0075(4) -.0021(5)
C7 .0356(6) .0323(6) .0240(5) .0014(5) .0063(5) -.0060(4)
O8 .0438(5) .0540(6) .0234(4) -.0127(4) -.0042(4) .0112(4)
C8 .0330(6) .0259(5) .0216(5) -.0080(4) -.0015(4) .0002(4)
C9 .0250(5) .0231(5) .0237(5) .0007(4) -.0028(4) .0023(4)
C10b .0236(5) .0228(5) .0191(5) -.0011(4) .0027(4) .0005(4)
C10 .0230(5) .0216(5) .0247(5) .0029(4) -.0009(4) -.0005(4)
C10a .0215(5) .0195(5) .0192(5) .0001(4) .0009(4) .0010(4)
O11 .0286(4) .0260(4) .0211(4) -.0056(3) -.0006(3) .0003(3)
C12 .0296(6) .0283(6) .0279(6) -.0060(4) -.0004(5) -.0038(4)

loop_
_atom_type_symbol
_atom_type_description
_atom_type_scat_dispersion_real
_atom_type_scat_dispersion_imag
_atom_type_scat_source
C C .0033 .0016 'International Tables Vol C Tables 4.2.6.8 and 6.1.1.4'
H H .0000 .0000 'International Tables Vol C Tables 4.2.6.8 and 6.1.1.4'
O O .0106 .0060 'International Tables Vol C Tables 4.2.6.8 and 6.1.1.4'

loop_
_geom_angle_atom_site_label_1
_geom_angle_atom_site_label_2
_geom_angle_atom_site_label_3
_geom_angle
O1 C1 O2 119.10(11)
O1 C1 C10b 129.99(11)
O2 C1 C10b 110.91(9)
C1 O2 C3 110.40(9)
C3 C3A C10b 104.66(9)
C3 C3A C4 110.27(10)
C10b C3A C4 114.81(9)
C3 C3A H3A 109
C10b C3A H3A 109
C4 C3A H3A 109
O3 C3 O2 119.77(11)
O3 C3 C3A 130.09(12)
O2 C3 C3A 110.15(9)
C5 C4 C3A 110.37(9)
C5 C4 H4A 110
C3A C4 H4A 110
C5 C4 H4B 110
C3A C4 H4B 110
H4A C4 H4B 108
C5 C5A C6 121.03(10)
C5 C5A C10a 117.67(10)
C6 C5A C10a 121.24(9)
C5A C5 C4 120.96(11)
C5A C5 H5 120
C4 C5 H5 120
C5A C6 C7 113.92(10)
C5A C6 H6A 109
C7 C6 H6A 109
C5A C6 H6B 109
C7 C6 H6B 109
H6A C6 H6B 108
C8 C7 C6 108.76(10)
C8 C7 H7A 110
C6 C7 H7A 110
C8 C7 H7B 110
C6 C7 H7B 110
H7A C7 H7B 108
O8 C8 C7 121.88(11)
O8 C8 C9 120.42(11)
C7 C8 C9 117.43(9)
O11 C9 C8 112.13(9)
O11 C9 C10 108.09(8)
C8 C9 C10 111.03(9)
O11 C9 H9 109
C8 C9 H9 109
C10 C9 H9 109
C1 C10b C3A 103.84(9)
C1 C10b C10a 113.28(8)
C3A C10b C10a 114.09(9)
C1 C10b H10B 109
C3A C10b H10B 109
C10a C10b H10B 109
C9 C10 C10a 116.25(9)
C9 C10 H10C 108
C10a C10 H10C 108
C9 C10 H10D 108
C10a C10 H10D 108
H10C C10 H10D 107
C5A C10a C10 117.50(9)
C5A C10a C10b 109.52(8)
C10 C10a C10b 110.57(8)
C5A C10a H10A 106
C10 C10a H10A 106
C10b C10a H10A 106
C9 O11 C12 112.21(8)
O11 C12 H12A 110
O11 C12 H12B 110
H12A C12 H12B 110
O11 C12 H12C 110
H12A C12 H12C 110
H12B C12 H12C 110

loop_
_geom_bond_atom_site_label_1
_geom_bond_atom_site_label_2
_geom_bond_site_symmetry_2
_geom_bond_distance
_geom_bond_publ_flag
O1 C1 . 1.1967(14) ?
C1 O2 . 1.3813(14) ?
C1 C10b . 1.5144(15) ?
O2 C3 . 1.3950(15) ?
C3A C3 . 1.5102(16) ?
C3A C10b . 1.5348(15) ?
C3A C4 . 1.5368(17) ?
C3A H3A . 1.000 ?
O3 C3 . 1.1896(14) ?
C4 C5 . 1.4979(17) ?
C4 H4A . .990 ?
C4 H4B . .990 ?
C5A C5 . 1.3336(16) ?
C5A C6 . 1.5023(16) ?
C5A C10a . 1.5273(14) ?
C5 H5 . .950 ?
C6 C7 . 1.5495(17) ?
C6 H6A . .990 ?
C6 H6B . .990 ?
C7 C8 . 1.4998(17) ?
C7 H7A . .990 ?
C7 H7B . .990 ?
O8 C8 . 1.2156(14) ?
C8 C9 . 1.5280(16) ?
C9 O11 . 1.4242(13) ?
C9 C10 . 1.5332(15) ?
C9 H9 . 1.000 ?
C10b C10a . 1.5561(14) ?
C10b H10B . 1.000 ?
C10 C10a . 1.5392(14) ?
C10 H10C . .990 ?
C10 H10D . .990 ?
C10a H10A . 1.000 ?
O11 C12 . 1.4311(13) ?
C12 H12A . .980 ?
C12 H12B . .980 ?
C12 H12C . .980 ?

loop_
_geom_hbond_atom_site_label_D
_geom_hbond_atom_site_label_H
_geom_hbond_atom_site_label_A
_geom_hbond_site_symmetry_A
_geom_hbond_distance_DH
_geom_hbond_distance_HA
_geom_hbond_distance_DA
_geom_hbond_angle_DHA
C6 H6B O3 3_665 .99 2.42 3.3900(16) 168

loop_
_geom_torsion_atom_site_label_1
_geom_torsion_atom_site_label_2
_geom_torsion_atom_site_label_3
_geom_torsion_atom_site_label_4
_geom_torsion
O1 C1 O2 C3 -179.81(11)
C10b C1 O2 C3 -.61(13)
C1 O2 C3 O3 -178.30(11)
C1 O2 C3 C3A 1.88(13)
C10b C3A C3 O3 177.88(12)
C4 C3A C3 O3 53.89(16)
C10b C3A C3 O2 -2.33(12)
C4 C3A C3 O2 -126.31(10)
C3 C3A C4 C5 76.60(12)
C10b C3A C4 C5 -41.30(13)
C6 C5A C5 C4 179.50(11)
C10a C5A C5 C4 2.29(16)
C3A C4 C5 C5A 43.06(15)
C5 C5A C6 C7 -118.78(12)
C10a C5A C6 C7 58.34(14)
C5A C6 C7 C8 -85.84(12)
C6 C7 C8 O8 -98.50(13)
C6 C7 C8 C9 75.50(12)
O8 C8 C9 O11 -133.25(11)
C7 C8 C9 O11 52.65(13)
O8 C8 C9 C10 105.73(12)
C7 C8 C9 C10 -68.37(12)
O1 C1 C10b C3A 178.24(13)
O2 C1 C10b C3A -.86(12)
O1 C1 C10b C10a -57.46(16)
O2 C1 C10b C10a 123.45(10)
C3 C3A C10b C1 1.84(11)
C4 C3A C10b C1 122.87(10)
C3 C3A C10b C10a -121.94(10)
C4 C3A C10b C10a -.90(13)
O11 C9 C10 C10a -45.97(12)
C8 C9 C10 C10a 77.39(12)
C5 C5A C10a C10 -173.76(10)
C6 C5A C10a C10 9.04(14)
C5 C5A C10a C10b -46.54(13)
C6 C5A C10a C10b 136.25(10)
C9 C10 C10a C5A -68.11(12)
C9 C10 C10a C10b 165.18(9)
C1 C10b C10a C5A -74.89(11)
C3A C10b C10a C5A 43.64(12)
C1 C10b C10a C10 56.13(11)
C3A C10b C10a C10 174.66(9)
C8 C9 O11 C12 66.33(11)
C10 C9 O11 C12 -170.97(9)
